data_1576693
loop_
_publ_author_name
'Gilch, Jonas M.'
'Keil, Philip M.'
'Iddrisu, Mustapha'
'Szilv&#xe1;si, Tibor'
'Hadlington, Terrance J.'

_publ_section_title
;
 Cooperative metathesis of H-H/Sn-C<sup>Ar</sup> bonds in
 stannylene-Ni<sup>0</sup> systems.
;
_journal_issue 16
_journal_name_full 'Chemical science'
_journal_page_first 7938
_journal_page_last 7946
_journal_paper_doi 10.1039/d5sc09496h
_journal_volume 17
_journal_year 2026
_chemical_formula_moiety 'C58 H92 N3 Ni P Si Sn'
_chemical_formula_sum 'C58 H92 N3 Ni P Si Sn'
_chemical_formula_weight 1067.80
_space_group_crystal_system monoclinic
_space_group_IT_number 14
_space_group_name_Hall '-P 2yn'
_space_group_name_H-M_alt 'P 1 21/n 1'
_atom_sites_solution_hydrogens mixed
_audit_creation_method SHELXL-2018/3
_audit_update_record
;
2025-10-01 deposited with the CCDC.	2026-02-25 downloaded from the CCDC.
;
_cell_angle_alpha 90
_cell_angle_beta 93.27(3)
_cell_angle_gamma 90
_cell_formula_units_Z 4
_cell_length_a 12.766(3)
_cell_length_b 19.113(4)
_cell_length_c 23.772(5)
_cell_measurement_reflns_used 2000
_cell_measurement_temperature 150(2)
_cell_measurement_theta_max 32.50
_cell_measurement_theta_min 1.92
_cell_volume 5791(2)
_computing_structure_refinement 'SHELXL-2018/3 (Sheldrick, 2018)'
_computing_structure_solution 'SHELXT 2018/2 (Sheldrick, 2018)'
_diffrn_ambient_temperature 150(2)
_diffrn_detector Pilatus300K
_diffrn_detector_area_resol_mean 5.81
_diffrn_measured_fraction_theta_full 0.999
_diffrn_measured_fraction_theta_max 0.999
_diffrn_measurement_device_type 'STOE StadiVari'
_diffrn_measurement_method '\w scans'
_diffrn_radiation_collimation '0.6 mm diameter'
_diffrn_radiation_monochromator 'Graded multilayer mirror'
_diffrn_radiation_type 'Mo K\a'
_diffrn_radiation_wavelength 0.71073
_diffrn_reflns_av_R_equivalents 0.0310
_diffrn_reflns_av_unetI/netI 0.0224
_diffrn_reflns_Laue_measured_fraction_full 0.999
_diffrn_reflns_Laue_measured_fraction_max 0.999
_diffrn_reflns_limit_h_max 15
_diffrn_reflns_limit_h_min -15
_diffrn_reflns_limit_k_max 23
_diffrn_reflns_limit_k_min -23
_diffrn_reflns_limit_l_max 25
_diffrn_reflns_limit_l_min -29
_diffrn_reflns_number 78166
_diffrn_reflns_point_group_measured_fraction_full 0.999
_diffrn_reflns_point_group_measured_fraction_max 0.999
_diffrn_reflns_theta_full 25.242
_diffrn_reflns_theta_max 25.999
_diffrn_reflns_theta_min 2.140
_diffrn_source 'Genix 3D HF Mo'
_diffrn_source_current 1.000
_diffrn_source_power 0.050
_diffrn_source_voltage 50
_exptl_absorpt_coefficient_mu 0.842
_exptl_absorpt_correction_T_max 1.000
_exptl_absorpt_correction_T_min 0.764
_exptl_absorpt_correction_type multi-scan
_exptl_absorpt_process_details 'STOE X-AREA 1.76'
_exptl_crystal_colour colourless
_exptl_crystal_density_diffrn 1.225
_exptl_crystal_description rod
_exptl_crystal_F_000 2272
_exptl_crystal_size_max 0.32
_exptl_crystal_size_mid 0.12
_exptl_crystal_size_min 0.10
_refine_diff_density_max 0.673
_refine_diff_density_min -0.412
_refine_diff_density_rms 0.057
_refine_ls_extinction_method none
_refine_ls_goodness_of_fit_ref 1.046
_refine_ls_hydrogen_treatment mixed
_refine_ls_matrix_type full
_refine_ls_number_parameters 630
_refine_ls_number_reflns 11378
_refine_ls_number_restraints 6
_refine_ls_restrained_S_all 1.045
_refine_ls_R_factor_all 0.0370
_refine_ls_R_factor_gt 0.0295
_refine_ls_shift/su_max 0.003
_refine_ls_shift/su_mean 0.000
_refine_ls_structure_factor_coef Fsqd
_refine_ls_weighting_details 'w=1/[\s^2^(Fo^2^)+(0.0282P)^2^+4.4854P] where P=(Fo^2^+2Fc^2^)/3'
_refine_ls_weighting_scheme calc
_refine_ls_wR_factor_gt 0.0661
_refine_ls_wR_factor_ref 0.0704
_reflns_Friedel_coverage 0.000
_reflns_number_gt 9827
_reflns_number_total 11378
_reflns_threshold_expression 'I > 2\s(I)'
_cod_data_source_file d5sc09496h2.cif
_cod_data_source_block 6
_cod_depositor_comments 'Adding full bibliography for 1576689--1576698.cif.'
_cod_original_sg_symbol_H-M 'P 21/n'
_cod_database_code 1576693
_shelx_shelxl_version_number 2018/3
_shelx_space_group_comment
;
The symmetry employed for this shelxl refinement is uniquely defined
by the following loop, which should always be used as a source of
symmetry information in preference to the above space-group names.
They are only intended as comments.
;

loop_
_space_group_symop_operation_xyz
'x, y, z'
'-x+1/2, y+1/2, -z+1/2'
'-x, -y, -z'
'x-1/2, -y-1/2, z-1/2'

loop_
_atom_site_label
_atom_site_type_symbol
_atom_site_fract_x
_atom_site_fract_y
_atom_site_fract_z
_atom_site_U_iso_or_equiv
_atom_site_adp_type
_atom_site_occupancy
_atom_site_site_symmetry_order
_atom_site_calc_flag
_atom_site_refinement_flags_posn
_atom_site_refinement_flags_adp
_atom_site_refinement_flags_occupancy
_atom_site_disorder_assembly
_atom_site_disorder_group
Sn1 Sn 0.59162(2) 0.82054(2) 0.74921(2) 0.02716(5) Uani 1 1 d . . . . .
Ni1 Ni 0.60236(2) 0.74000(2) 0.67064(2) 0.01930(6) Uani 1 1 d . . . . .
P1 P 0.43393(4) 0.73400(3) 0.65713(2) 0.01980(11) Uani 1 1 d . . . . .
Si04 Si 0.42215(4) 0.69988(3) 0.78934(2) 0.02036(12) Uani 1 1 d . . . . .
N2 N 0.79868(13) 0.67962(9) 0.62916(7) 0.0230(4) Uani 1 1 d . . . . .
N1 N 0.49131(13) 0.77502(9) 0.80822(7) 0.0211(3) Uani 1 1 d . . . . .
N3 N 0.72652(13) 0.74358(9) 0.56369(7) 0.0221(4) Uani 1 1 d . . . . .
C20 C 0.39694(16) 0.66483(10) 0.60348(8) 0.0218(4) Uani 1 1 d . . . . .
H20 H 0.411619 0.685244 0.566002 0.026 Uiso 1 1 calc R U . . .
C32 C 0.71073(15) 0.72007(10) 0.61755(8) 0.0203(4) Uani 1 1 d . . . . .
C33 C 0.86453(17) 0.67828(12) 0.58460(9) 0.0309(5) Uani 1 1 d . . . . .
H33 H 0.928811 0.653453 0.583228 0.037 Uiso 1 1 calc R U . . .
C25 C 0.47104(17) 0.60159(11) 0.61196(9) 0.0273(5) Uani 1 1 d . . . . .
H25A H 0.544601 0.618232 0.614463 0.033 Uiso 1 1 calc R U . . .
H25B H 0.457277 0.578232 0.647965 0.033 Uiso 1 1 calc R U . . .
C47 C 0.66467(17) 0.79570(11) 0.53234(8) 0.0246(4) Uani 1 1 d . . . . .
C34 C 0.81985(18) 0.71877(12) 0.54395(9) 0.0306(5) Uani 1 1 d . . . . .
H34 H 0.846884 0.728626 0.508394 0.037 Uiso 1 1 calc R U . . .
C1 C 0.46866(16) 0.82108(11) 0.85354(8) 0.0225(4) Uani 1 1 d . . . . .
C35 C 0.82937(16) 0.64679(11) 0.68276(8) 0.0243(4) Uani 1 1 d . . . . .
C13 C 0.31439(17) 0.68699(11) 0.84087(9) 0.0273(5) Uani 1 1 d . . . . .
H13 H 0.289060 0.735141 0.849388 0.033 Uiso 1 1 calc R U . . .
C6 C 0.40010(16) 0.87918(11) 0.84559(9) 0.0263(4) Uani 1 1 d . . . . .
C36 C 0.80907(17) 0.57548(11) 0.68984(9) 0.0280(5) Uani 1 1 d . . . . .
C40 C 0.88486(16) 0.68760(12) 0.72398(9) 0.0286(5) Uani 1 1 d . . . . .
C52 C 0.59457(17) 0.77427(11) 0.48808(9) 0.0263(4) Uani 1 1 d . . . . .
C21 C 0.28304(17) 0.63815(12) 0.59798(9) 0.0303(5) Uani 1 1 d . . . . .
H21A H 0.234761 0.678256 0.591543 0.036 Uiso 1 1 calc R U . . .
H21B H 0.265591 0.614972 0.633497 0.036 Uiso 1 1 calc R U . . .
C10 C 0.34370(18) 0.89561(12) 0.78891(9) 0.0329(5) Uani 1 1 d . . . . .
H10 H 0.370154 0.861818 0.760907 0.040 Uiso 1 1 calc R U . . .
C19 C 0.35336(17) 0.71017(13) 0.71726(8) 0.0304(5) Uani 1 1 d . . . . .
H19A H 0.317163 0.665559 0.707697 0.036 Uiso 1 1 calc R U . . .
H19B H 0.298447 0.746367 0.720091 0.036 Uiso 1 1 calc R U . . .
C24 C 0.45680(18) 0.54854(12) 0.56372(9) 0.0319(5) Uani 1 1 d . . . . .
H24A H 0.478358 0.570220 0.528370 0.038 Uiso 1 1 calc R U . . .
H24B H 0.502658 0.507608 0.571957 0.038 Uiso 1 1 calc R U . . .
C16 C 0.50780(19) 0.61928(12) 0.77996(10) 0.0341(5) Uani 1 1 d . . . . .
H16 H 0.536924 0.625068 0.742067 0.041 Uiso 1 1 calc R U . . .
C37 C 0.84656(19) 0.54432(13) 0.74046(10) 0.0360(5) Uani 1 1 d . . . . .
H37 H 0.834308 0.495975 0.746629 0.043 Uiso 1 1 calc R U . . .
C56 C 0.57989(17) 0.69811(11) 0.47135(9) 0.0285(5) Uani 1 1 d . . . . .
H56 H 0.595406 0.668366 0.505418 0.034 Uiso 1 1 calc R U . . .
C23 C 0.34303(19) 0.52419(12) 0.55578(10) 0.0347(5) Uani 1 1 d . . . . .
H23A H 0.335110 0.493849 0.522054 0.042 Uiso 1 1 calc R U . . .
H23B H 0.324843 0.496171 0.588864 0.042 Uiso 1 1 calc R U . . .
C41 C 0.75278(19) 0.53130(12) 0.64411(10) 0.0329(5) Uani 1 1 d . . . . .
H41 H 0.713114 0.563692 0.617609 0.040 Uiso 1 1 calc R U . . .
C44 C 0.91003(18) 0.76432(13) 0.71429(10) 0.0343(5) Uani 1 1 d . . . . .
H44 H 0.853505 0.783837 0.687958 0.041 Uiso 1 1 calc R U . . .
C26 C 0.3673(2) 0.81549(15) 0.63535(18) 0.0231(7) Uani 0.751(4) 1 d . . P A 1
H26 H 0.370012 0.845044 0.670109 0.028 Uiso 0.751(4) 1 calc R U P A 1
C22 C 0.26789(19) 0.58602(12) 0.54879(10) 0.0337(5) Uani 1 1 d . . . . .
H22A H 0.194726 0.568625 0.546812 0.040 Uiso 1 1 calc R U . . .
H22B H 0.279860 0.610350 0.512956 0.040 Uiso 1 1 calc R U . . .
C2 C 0.52041(17) 0.81142(12) 0.90746(9) 0.0282(5) Uani 1 1 d . . . . .
C14 C 0.3515(2) 0.65587(15) 0.89810(10) 0.0416(6) Uani 1 1 d . . . . .
H14A H 0.292721 0.654697 0.922864 0.062 Uiso 1 1 calc R U . . .
H14B H 0.408035 0.684814 0.915281 0.062 Uiso 1 1 calc R U . . .
H14C H 0.377400 0.608212 0.892686 0.062 Uiso 1 1 calc R U . . .
C58 C 0.46815(19) 0.68174(14) 0.44776(10) 0.0392(6) Uani 1 1 d . . . . .
H58A H 0.417383 0.700218 0.473371 0.059 Uiso 1 1 calc R U . . .
H58B H 0.459308 0.630974 0.444204 0.059 Uiso 1 1 calc R U . . .
H58C H 0.456409 0.703592 0.410638 0.059 Uiso 1 1 calc R U . . .
C4 C 0.4333(2) 0.91431(14) 0.94281(10) 0.0405(6) Uani 1 1 d . . . . .
H4 H 0.420826 0.945316 0.972933 0.049 Uiso 1 1 calc R U . . .
C5 C 0.38437(19) 0.92455(13) 0.89045(10) 0.0361(5) Uani 1 1 d . . . . .
H5 H 0.338684 0.963433 0.884597 0.043 Uiso 1 1 calc R U . . .
C18 C 0.6033(2) 0.60873(15) 0.82064(11) 0.0514(7) Uani 1 1 d . . . . .
H18A H 0.580104 0.600236 0.858634 0.077 Uiso 1 1 calc R U . . .
H18B H 0.647362 0.650738 0.820908 0.077 Uiso 1 1 calc R U . . .
H18C H 0.643825 0.568449 0.808512 0.077 Uiso 1 1 calc R U . . .
C15 C 0.2167(2) 0.64708(16) 0.81755(11) 0.0459(7) Uani 1 1 d . . . . .
H15A H 0.236016 0.598787 0.808965 0.069 Uiso 1 1 calc R U . . .
H15B H 0.188230 0.670029 0.783114 0.069 Uiso 1 1 calc R U . . .
H15C H 0.163525 0.647006 0.845712 0.069 Uiso 1 1 calc R U . . .
C48 C 0.6847(2) 0.86675(12) 0.54468(9) 0.0328(5) Uani 1 1 d . . . . .
C3 C 0.50106(19) 0.85829(14) 0.95107(9) 0.0369(6) Uani 1 1 d . . . . .
H3 H 0.535323 0.851395 0.987171 0.044 Uiso 1 1 calc R U . . .
C38 C 0.9011(2) 0.58315(14) 0.78145(10) 0.0407(6) Uani 1 1 d . . . . .
H38 H 0.926252 0.561161 0.815434 0.049 Uiso 1 1 calc R U . . .
C43 C 0.6743(2) 0.48053(14) 0.66790(12) 0.0475(7) Uani 1 1 d . . . . .
H43A H 0.711959 0.445946 0.691836 0.071 Uiso 1 1 calc R U . . .
H43B H 0.635345 0.456569 0.636839 0.071 Uiso 1 1 calc R U . . .
H43C H 0.625213 0.506467 0.690315 0.071 Uiso 1 1 calc R U . . .
C7 C 0.59935(19) 0.75318(15) 0.91641(10) 0.0399(6) Uani 1 1 d . . . . .
H7 H 0.575949 0.713554 0.891258 0.048 Uiso 1 1 calc R U . . .
C12 C 0.2251(2) 0.88558(15) 0.78922(11) 0.0430(6) Uani 1 1 d . . . . .
H12A H 0.209590 0.836824 0.798430 0.065 Uiso 1 1 calc R U . . .
H12B H 0.192823 0.896965 0.751948 0.065 Uiso 1 1 calc R U . . .
H12C H 0.196687 0.916517 0.817492 0.065 Uiso 1 1 calc R U . . .
C39 C 0.91956(18) 0.65362(14) 0.77359(10) 0.0373(6) Uani 1 1 d . . . . .
H39 H 0.956574 0.679455 0.802508 0.045 Uiso 1 1 calc R U . . .
C46 C 1.0145(2) 0.77245(16) 0.68613(12) 0.0496(7) Uani 1 1 d . . . . .
H46A H 1.071426 0.753255 0.710892 0.074 Uiso 1 1 calc R U . . .
H46B H 1.027761 0.822149 0.679292 0.074 Uiso 1 1 calc R U . . .
H46C H 1.011058 0.747152 0.650216 0.074 Uiso 1 1 calc R U . . .
C27A C 0.2594(9) 0.8257(12) 0.6139(13) 0.067(12) Uiso 0.249(4) 1 d D . P A 2
H27A H 0.236989 0.831000 0.652818 0.081 Uiso 0.249(4) 1 calc R U P A 2
H27B H 0.226032 0.782972 0.597538 0.081 Uiso 0.249(4) 1 calc R U P A 2
C49 C 0.6296(2) 0.91649(13) 0.51170(11) 0.0448(6) Uani 1 1 d . . . . .
H49 H 0.641020 0.964826 0.519047 0.054 Uiso 1 1 calc R U . . .
C51 C 0.5416(2) 0.82675(13) 0.45689(10) 0.0388(6) Uani 1 1 d . . . . .
H51 H 0.492699 0.814080 0.427010 0.047 Uiso 1 1 calc R U . . .
C42 C 0.8332(2) 0.49115(14) 0.61030(11) 0.0480(7) Uani 1 1 d . . . . .
H42A H 0.881607 0.524445 0.594228 0.072 Uiso 1 1 calc R U . . .
H42B H 0.796191 0.464838 0.579856 0.072 Uiso 1 1 calc R U . . .
H42C H 0.872710 0.458680 0.635348 0.072 Uiso 1 1 calc R U . . .
C57 C 0.6565(2) 0.67795(13) 0.42627(11) 0.0441(6) Uani 1 1 d . . . . .
H57A H 0.644543 0.708260 0.393270 0.066 Uiso 1 1 calc R U . . .
H57B H 0.644786 0.629071 0.415146 0.066 Uiso 1 1 calc R U . . .
H57C H 0.728789 0.683695 0.441699 0.066 Uiso 1 1 calc R U . . .
C17 C 0.4423(3) 0.55145(13) 0.77563(13) 0.0545(8) Uani 1 1 d . . . . .
H17A H 0.486526 0.512818 0.763834 0.082 Uiso 1 1 calc R U . . .
H17B H 0.383344 0.557794 0.747856 0.082 Uiso 1 1 calc R U . . .
H17C H 0.415451 0.540642 0.812445 0.082 Uiso 1 1 calc R U . . .
C45 C 0.9134(2) 0.80852(15) 0.76833(12) 0.0492(7) Uani 1 1 d . . . . .
H45A H 0.849194 0.800695 0.788130 0.074 Uiso 1 1 calc R U . . .
H45B H 0.918807 0.858153 0.758563 0.074 Uiso 1 1 calc R U . . .
H45C H 0.974452 0.794905 0.792766 0.074 Uiso 1 1 calc R U . . .
C9 C 0.7074(2) 0.77707(18) 0.89834(13) 0.0559(8) Uani 1 1 d . . . . .
H9A H 0.701475 0.792167 0.858892 0.084 Uiso 1 1 calc R U . . .
H9B H 0.757173 0.738119 0.902456 0.084 Uiso 1 1 calc R U . . .
H9C H 0.732445 0.816164 0.922164 0.084 Uiso 1 1 calc R U . . .
C53 C 0.7658(3) 0.88975(14) 0.59019(11) 0.0531(8) Uani 1 1 d . . . . .
H53 H 0.783569 0.848304 0.614583 0.064 Uiso 1 1 calc R U . . .
C50 C 0.5591(2) 0.89664(14) 0.46872(11) 0.0476(7) Uani 1 1 d . . . . .
H50 H 0.522067 0.931347 0.446990 0.057 Uiso 1 1 calc R U . . .
C11 C 0.3686(2) 0.96953(15) 0.76804(13) 0.0531(7) Uani 1 1 d . . . . .
H11A H 0.336965 0.976030 0.729862 0.080 Uiso 1 1 calc R U . . .
H11B H 0.444839 0.975450 0.767622 0.080 Uiso 1 1 calc R U . . .
H11C H 0.339988 1.004262 0.793312 0.080 Uiso 1 1 calc R U . . .
C31 C 0.4312(2) 0.85603(16) 0.59385(14) 0.0353(8) Uani 0.751(4) 1 d . . P A 1
H31A H 0.429294 0.830948 0.557369 0.042 Uiso 0.751(4) 1 calc R U P A 1
H31B H 0.505273 0.858657 0.608551 0.042 Uiso 0.751(4) 1 calc R U P A 1
C30 C 0.3877(3) 0.93063(19) 0.58465(19) 0.0407(9) Uani 0.751(4) 1 d . . P A 1
H30A H 0.398667 0.957541 0.620075 0.049 Uiso 0.751(4) 1 calc R U P A 1
H30B H 0.427169 0.954253 0.555444 0.049 Uiso 0.751(4) 1 calc R U P A 1
C28 C 0.2080(3) 0.88909(17) 0.60650(19) 0.0367(8) Uani 0.751(4) 1 d . . P A 1
H28A H 0.134522 0.886148 0.590972 0.044 Uiso 0.751(4) 1 calc R U P A 1
H28B H 0.208061 0.913339 0.643303 0.044 Uiso 0.751(4) 1 calc R U P A 1
C8 C 0.6092(3) 0.7249(2) 0.97698(12) 0.0695(10) Uani 1 1 d . . . . .
H8A H 0.640111 0.760973 1.002118 0.104 Uiso 1 1 calc R U . . .
H8B H 0.654181 0.683382 0.978396 0.104 Uiso 1 1 calc R U . . .
H8C H 0.539449 0.712482 0.989058 0.104 Uiso 1 1 calc R U . . .
C29 C 0.2722(3) 0.93102(18) 0.56666(15) 0.0429(10) Uani 0.751(4) 1 d . . P A 1
H29A H 0.262390 0.911184 0.528245 0.052 Uiso 0.751(4) 1 calc R U P A 1
H29B H 0.246552 0.979906 0.565317 0.052 Uiso 0.751(4) 1 calc R U P A 1
C54 C 0.7254(3) 0.94744(19) 0.62772(14) 0.0797(12) Uani 1 1 d . . . . .
H54A H 0.717690 0.990961 0.606081 0.120 Uiso 1 1 calc R U . . .
H54B H 0.775298 0.954652 0.660057 0.120 Uiso 1 1 calc R U . . .
H54C H 0.657122 0.933731 0.641108 0.120 Uiso 1 1 calc R U . . .
C55 C 0.8663(3) 0.9142(2) 0.56458(16) 0.0822(12) Uani 1 1 d . . . . .
H55A H 0.892528 0.877091 0.540641 0.123 Uiso 1 1 calc R U . . .
H55B H 0.919311 0.924975 0.594787 0.123 Uiso 1 1 calc R U . . .
H55C H 0.851699 0.956212 0.541850 0.123 Uiso 1 1 calc R U . . .
C29A C 0.2685(6) 0.9556(4) 0.6054(4) 0.031(2) Uiso 0.249(4) 1 d D . P A 2
H29C H 0.244142 0.961198 0.643980 0.038 Uiso 0.249(4) 1 calc R U P A 2
H29D H 0.244656 0.996698 0.582768 0.038 Uiso 0.249(4) 1 calc R U P A 2
C31A C 0.4265(7) 0.8853(4) 0.6383(4) 0.036(3) Uiso 0.249(4) 1 d D . P A 2
H31C H 0.503670 0.882514 0.636234 0.043 Uiso 0.249(4) 1 calc R U P A 2
H31D H 0.411280 0.889458 0.678529 0.043 Uiso 0.249(4) 1 calc R U P A 2
C30A C 0.3873(7) 0.9506(5) 0.6075(5) 0.043(3) Uiso 0.249(4) 1 d D . P A 2
H30C H 0.417798 0.992436 0.626744 0.052 Uiso 0.249(4) 1 calc R U P A 2
H30D H 0.411069 0.949993 0.568572 0.052 Uiso 0.249(4) 1 calc R U P A 2
C26A C 0.3782(8) 0.8180(5) 0.6151(5) 0.021(3) Uiso 0.249(4) 1 d D . P A 2
H26A H 0.398245 0.813329 0.575174 0.026 Uiso 0.249(4) 1 calc R U P A 2
C28A C 0.2237(11) 0.8891(5) 0.5790(6) 0.050(4) Uiso 0.249(4) 1 d D . P A 2
H28C H 0.247311 0.884292 0.540243 0.060 Uiso 0.249(4) 1 calc R U P A 2
H28D H 0.146079 0.891533 0.576741 0.060 Uiso 0.249(4) 1 calc R U P A 2
C27 C 0.2523(3) 0.8149(4) 0.6152(3) 0.0324(17) Uani 0.751(4) 1 d . . P A 1
H27C H 0.211467 0.790101 0.643210 0.039 Uiso 0.751(4) 1 calc R U P A 1
H27D H 0.244194 0.788853 0.579214 0.039 Uiso 0.751(4) 1 calc R U P A 1
H1 H 0.658(2) 0.7395(14) 0.7315(11) 0.050 Uiso 1 1 d . . . . .

loop_
_atom_site_aniso_label
_atom_site_aniso_U_11
_atom_site_aniso_U_22
_atom_site_aniso_U_33
_atom_site_aniso_U_23
_atom_site_aniso_U_13
_atom_site_aniso_U_12
Sn1 0.02688(8) 0.03017(9) 0.02533(8) -0.00734(6) 0.00946(6) -0.00868(6)
Ni1 0.01776(13) 0.02205(13) 0.01846(12) -0.00013(10) 0.00435(9) 0.00163(10)
P1 0.0192(2) 0.0227(3) 0.0175(2) -0.00233(19) 0.00129(19) 0.0018(2)
Si04 0.0203(3) 0.0222(3) 0.0188(3) -0.0019(2) 0.0032(2) 0.0002(2)
N2 0.0214(9) 0.0266(9) 0.0216(8) 0.0005(7) 0.0066(7) 0.0051(7)
N1 0.0216(9) 0.0246(9) 0.0173(8) -0.0032(7) 0.0039(6) -0.0005(7)
N3 0.0243(9) 0.0226(9) 0.0202(8) 0.0008(7) 0.0070(7) 0.0014(7)
C20 0.0265(11) 0.0213(10) 0.0177(9) -0.0008(8) 0.0021(8) -0.0019(8)
C32 0.0217(10) 0.0195(10) 0.0198(9) -0.0020(8) 0.0022(8) -0.0014(8)
C33 0.0249(11) 0.0407(13) 0.0283(11) 0.0004(10) 0.0114(9) 0.0103(10)
C25 0.0285(11) 0.0234(11) 0.0298(11) -0.0047(9) 0.0011(9) 0.0009(9)
C47 0.0309(11) 0.0224(10) 0.0216(10) 0.0048(8) 0.0111(8) 0.0040(9)
C34 0.0313(12) 0.0353(12) 0.0266(11) 0.0025(9) 0.0133(9) 0.0062(10)
C1 0.0221(10) 0.0261(10) 0.0200(9) -0.0037(8) 0.0060(8) -0.0068(8)
C35 0.0206(10) 0.0298(11) 0.0231(10) 0.0021(8) 0.0051(8) 0.0090(9)
C13 0.0286(11) 0.0281(11) 0.0261(11) -0.0023(9) 0.0081(9) -0.0039(9)
C6 0.0244(11) 0.0265(11) 0.0293(11) -0.0048(9) 0.0114(8) -0.0045(9)
C36 0.0257(11) 0.0305(12) 0.0283(11) 0.0023(9) 0.0055(9) 0.0091(9)
C40 0.0185(10) 0.0378(12) 0.0298(11) -0.0022(9) 0.0037(8) 0.0062(9)
C52 0.0284(11) 0.0276(11) 0.0237(10) 0.0073(9) 0.0085(8) 0.0037(9)
C21 0.0287(12) 0.0278(11) 0.0342(12) -0.0049(9) 0.0003(9) -0.0021(9)
C10 0.0370(13) 0.0305(12) 0.0321(12) 0.0019(9) 0.0094(10) 0.0083(10)
C19 0.0225(11) 0.0490(14) 0.0199(10) -0.0052(9) 0.0031(8) -0.0042(10)
C24 0.0390(13) 0.0237(11) 0.0338(12) -0.0055(9) 0.0083(10) 0.0008(10)
C16 0.0417(14) 0.0245(11) 0.0372(12) -0.0017(10) 0.0121(10) 0.0060(10)
C37 0.0381(13) 0.0353(13) 0.0349(12) 0.0083(10) 0.0040(10) 0.0102(11)
C56 0.0292(12) 0.0296(11) 0.0265(11) 0.0077(9) -0.0005(9) -0.0033(9)
C23 0.0463(14) 0.0248(11) 0.0329(12) -0.0042(9) 0.0026(10) -0.0069(10)
C41 0.0383(13) 0.0254(11) 0.0348(12) 0.0032(9) -0.0006(10) 0.0071(10)
C44 0.0249(12) 0.0377(13) 0.0399(13) -0.0027(10) -0.0015(10) 0.0000(10)
C26 0.0247(17) 0.0217(16) 0.0233(18) 0.0025(13) 0.0041(14) 0.0032(11)
C22 0.0360(13) 0.0309(12) 0.0335(12) -0.0044(10) -0.0039(10) -0.0085(10)
C2 0.0233(11) 0.0390(13) 0.0226(10) -0.0050(9) 0.0034(8) -0.0091(9)
C14 0.0434(15) 0.0547(16) 0.0278(12) 0.0073(11) 0.0106(10) -0.0066(12)
C58 0.0391(14) 0.0521(15) 0.0260(11) 0.0060(11) -0.0024(10) -0.0085(12)
C4 0.0392(14) 0.0452(15) 0.0388(13) -0.0219(11) 0.0180(11) -0.0126(12)
C5 0.0344(13) 0.0328(13) 0.0429(14) -0.0119(10) 0.0174(10) -0.0034(10)
C18 0.0596(18) 0.0487(16) 0.0464(15) 0.0059(13) 0.0067(13) 0.0291(14)
C15 0.0357(14) 0.0652(18) 0.0379(14) -0.0065(13) 0.0127(11) -0.0210(13)
C48 0.0481(14) 0.0243(11) 0.0273(11) 0.0021(9) 0.0122(10) 0.0015(10)
C3 0.0337(13) 0.0563(16) 0.0212(11) -0.0107(10) 0.0051(9) -0.0173(12)
C38 0.0410(14) 0.0524(16) 0.0284(12) 0.0088(11) -0.0012(10) 0.0133(12)
C43 0.0482(16) 0.0331(14) 0.0600(17) 0.0094(12) -0.0064(13) -0.0012(12)
C7 0.0346(13) 0.0564(16) 0.0276(12) -0.0034(11) -0.0086(10) 0.0016(12)
C12 0.0394(14) 0.0528(16) 0.0369(13) 0.0054(12) 0.0015(11) 0.0035(12)
C39 0.0289(12) 0.0529(15) 0.0297(12) -0.0027(11) -0.0014(9) 0.0057(11)
C46 0.0375(15) 0.0588(18) 0.0531(16) -0.0033(14) 0.0085(12) -0.0120(13)
C49 0.0691(19) 0.0235(12) 0.0431(14) 0.0069(10) 0.0143(13) 0.0060(12)
C51 0.0412(14) 0.0365(13) 0.0382(13) 0.0130(11) -0.0017(11) 0.0051(11)
C42 0.0587(18) 0.0415(15) 0.0439(15) -0.0117(12) 0.0035(13) 0.0140(13)
C57 0.0468(16) 0.0359(14) 0.0506(15) -0.0077(12) 0.0116(12) 0.0025(12)
C17 0.073(2) 0.0258(13) 0.0686(19) -0.0080(13) 0.0341(16) -0.0038(13)
C45 0.0399(15) 0.0501(17) 0.0575(17) -0.0150(13) 0.0031(13) -0.0048(12)
C9 0.0283(14) 0.077(2) 0.0613(18) -0.0188(16) -0.0082(13) 0.0033(14)
C53 0.094(2) 0.0280(13) 0.0366(14) -0.0015(11) -0.0052(14) -0.0080(14)
C50 0.0597(18) 0.0342(14) 0.0488(15) 0.0182(12) 0.0035(13) 0.0117(13)
C11 0.0553(18) 0.0422(16) 0.0629(18) 0.0192(14) 0.0132(14) 0.0038(13)
C31 0.0327(17) 0.0292(17) 0.0452(19) 0.0153(14) 0.0126(14) 0.0051(13)
C30 0.045(2) 0.0295(18) 0.049(2) 0.0146(18) 0.0121(16) 0.0041(15)
C28 0.0277(17) 0.0369(19) 0.046(2) 0.0114(15) 0.0057(15) 0.0102(14)
C8 0.079(2) 0.090(3) 0.0371(16) 0.0097(16) -0.0175(15) 0.023(2)
C29 0.049(2) 0.0333(18) 0.046(2) 0.0159(16) 0.0012(16) 0.0090(16)
C54 0.100(3) 0.077(2) 0.066(2) -0.0406(19) 0.040(2) -0.054(2)
C55 0.051(2) 0.111(3) 0.084(3) -0.043(2) -0.0016(18) 0.003(2)
C27 0.020(2) 0.025(2) 0.052(4) 0.0113(16) -0.0075(14) 0.0004(14)

loop_
_atom_type_symbol
_atom_type_description
_atom_type_scat_dispersion_real
_atom_type_scat_dispersion_imag
_atom_type_scat_source
C C 0.0033 0.0016 'International Tables Vol C Tables 4.2.6.8 and 6.1.1.4'
H H 0.0000 0.0000 'International Tables Vol C Tables 4.2.6.8 and 6.1.1.4'
N N 0.0061 0.0033 'International Tables Vol C Tables 4.2.6.8 and 6.1.1.4'
Si Si 0.0817 0.0704 'International Tables Vol C Tables 4.2.6.8 and 6.1.1.4'
P P 0.1023 0.0942 'International Tables Vol C Tables 4.2.6.8 and 6.1.1.4'
Ni Ni 0.3393 1.1124 'International Tables Vol C Tables 4.2.6.8 and 6.1.1.4'
Sn Sn -0.6537 1.4246 'International Tables Vol C Tables 4.2.6.8 and 6.1.1.4'

loop_
_geom_angle_atom_site_label_1
_geom_angle_atom_site_label_2
_geom_angle_atom_site_label_3
_geom_angle
_geom_angle_site_symmetry_1
_geom_angle_site_symmetry_3
_geom_angle_publ_flag
N1 Sn1 Ni1 107.98(5) . . ?
N1 Sn1 H1 96.2(9) . . ?
Ni1 Sn1 H1 40.4(8) . . ?
C32 Ni1 P1 128.82(6) . . ?
C32 Ni1 Sn1 133.62(6) . . ?
P1 Ni1 Sn1 92.78(3) . . ?
C32 Ni1 H1 107.1(10) . . ?
P1 Ni1 H1 121.9(10) . . ?
Sn1 Ni1 H1 48.7(10) . . ?
C26 P1 C19 99.01(16) . . ?
C26 P1 C20 108.13(13) . . ?
C19 P1 C20 102.73(10) . . ?
C19 P1 C26A 112.5(3) . . ?
C20 P1 C26A 99.0(3) . . ?
C26 P1 Ni1 116.02(10) . . ?
C19 P1 Ni1 119.16(7) . . ?
C20 P1 Ni1 110.36(7) . . ?
C26A P1 Ni1 110.8(3) . . ?
N1 Si04 C19 110.62(10) . . ?
N1 Si04 C13 108.43(9) . . ?
C19 Si04 C13 106.29(10) . . ?
N1 Si04 C16 114.36(10) . . ?
C19 Si04 C16 102.56(11) . . ?
C13 Si04 C16 114.15(10) . . ?
C32 N2 C33 112.28(17) . . ?
C32 N2 C35 126.39(16) . . ?
C33 N2 C35 121.04(17) . . ?
C1 N1 Si04 125.63(13) . . ?
C1 N1 Sn1 113.41(12) . . ?
Si04 N1 Sn1 118.89(8) . . ?
C32 N3 C34 112.03(17) . . ?
C32 N3 C47 126.52(16) . . ?
C34 N3 C47 120.89(17) . . ?
C21 C20 C25 108.73(17) . . ?
C21 C20 P1 119.36(15) . . ?
C25 C20 P1 109.55(13) . . ?
C21 C20 H20 106.1 . . ?
C25 C20 H20 106.1 . . ?
P1 C20 H20 106.1 . . ?
N2 C32 N3 101.98(16) . . ?
N2 C32 Ni1 125.20(14) . . ?
N3 C32 Ni1 132.68(15) . . ?
C34 C33 N2 106.73(19) . . ?
C34 C33 H33 126.6 . . ?
N2 C33 H33 126.6 . . ?
C24 C25 C20 112.03(17) . . ?
C24 C25 H25A 109.2 . . ?
C20 C25 H25A 109.2 . . ?
C24 C25 H25B 109.2 . . ?
C20 C25 H25B 109.2 . . ?
H25A C25 H25B 107.9 . . ?
C52 C47 C48 122.52(19) . . ?
C52 C47 N3 119.34(18) . . ?
C48 C47 N3 117.91(19) . . ?
C33 C34 N3 106.97(18) . . ?
C33 C34 H34 126.5 . . ?
N3 C34 H34 126.5 . . ?
C6 C1 C2 118.26(19) . . ?
C6 C1 N1 121.97(18) . . ?
C2 C1 N1 119.67(19) . . ?
C36 C35 C40 122.95(19) . . ?
C36 C35 N2 118.90(19) . . ?
C40 C35 N2 118.01(19) . . ?
C14 C13 C15 109.3(2) . . ?
C14 C13 Si04 114.93(16) . . ?
C15 C13 Si04 115.58(15) . . ?
C14 C13 H13 105.3 . . ?
C15 C13 H13 105.3 . . ?
Si04 C13 H13 105.3 . . ?
C5 C6 C1 119.9(2) . . ?
C5 C6 C10 117.7(2) . . ?
C1 C6 C10 122.38(18) . . ?
C35 C36 C37 117.4(2) . . ?
C35 C36 C41 122.47(19) . . ?
C37 C36 C41 120.1(2) . . ?
C39 C40 C35 116.9(2) . . ?
C39 C40 C44 121.1(2) . . ?
C35 C40 C44 121.97(19) . . ?
C51 C52 C47 117.2(2) . . ?
C51 C52 C56 120.0(2) . . ?
C47 C52 C56 122.72(18) . . ?
C20 C21 C22 110.84(18) . . ?
C20 C21 H21A 109.5 . . ?
C22 C21 H21A 109.5 . . ?
C20 C21 H21B 109.5 . . ?
C22 C21 H21B 109.5 . . ?
H21A C21 H21B 108.1 . . ?
C6 C10 C12 112.86(19) . . ?
C6 C10 C11 112.3(2) . . ?
C12 C10 C11 109.9(2) . . ?
C6 C10 H10 107.2 . . ?
C12 C10 H10 107.2 . . ?
C11 C10 H10 107.2 . . ?
P1 C19 Si04 118.18(11) . . ?
P1 C19 H19A 107.8 . . ?
Si04 C19 H19A 107.8 . . ?
P1 C19 H19B 107.8 . . ?
Si04 C19 H19B 107.8 . . ?
H19A C19 H19B 107.1 . . ?
C23 C24 C25 111.43(19) . . ?
C23 C24 H24A 109.3 . . ?
C25 C24 H24A 109.3 . . ?
C23 C24 H24B 109.3 . . ?
C25 C24 H24B 109.3 . . ?
H24A C24 H24B 108.0 . . ?
C18 C16 C17 110.0(2) . . ?
C18 C16 Si04 118.34(17) . . ?
C17 C16 Si04 111.96(18) . . ?
C18 C16 H16 105.1 . . ?
C17 C16 H16 105.1 . . ?
Si04 C16 H16 105.1 . . ?
C38 C37 C36 120.7(2) . . ?
C38 C37 H37 119.6 . . ?
C36 C37 H37 119.6 . . ?
C52 C56 C58 112.92(19) . . ?
C52 C56 C57 110.39(18) . . ?
C58 C56 C57 107.96(19) . . ?
C52 C56 H56 108.5 . . ?
C58 C56 H56 108.5 . . ?
C57 C56 H56 108.5 . . ?
C22 C23 C24 111.42(18) . . ?
C22 C23 H23A 109.3 . . ?
C24 C23 H23A 109.3 . . ?
C22 C23 H23B 109.3 . . ?
C24 C23 H23B 109.3 . . ?
H23A C23 H23B 108.0 . . ?
C36 C41 C43 112.4(2) . . ?
C36 C41 C42 110.3(2) . . ?
C43 C41 C42 110.3(2) . . ?
C36 C41 H41 107.9 . . ?
C43 C41 H41 107.9 . . ?
C42 C41 H41 107.9 . . ?
C40 C44 C46 111.1(2) . . ?
C40 C44 C45 113.5(2) . . ?
C46 C44 C45 109.0(2) . . ?
C40 C44 H44 107.7 . . ?
C46 C44 H44 107.7 . . ?
C45 C44 H44 107.7 . . ?
C27 C26 C31 110.1(4) . . ?
C27 C26 P1 120.5(3) . . ?
C31 C26 P1 110.9(2) . . ?
C27 C26 H26 104.6 . . ?
C31 C26 H26 104.6 . . ?
P1 C26 H26 104.6 . . ?
C23 C22 C21 111.57(18) . . ?
C23 C22 H22A 109.3 . . ?
C21 C22 H22A 109.3 . . ?
C23 C22 H22B 109.3 . . ?
C21 C22 H22B 109.3 . . ?
H22A C22 H22B 108.0 . . ?
C3 C2 C1 119.4(2) . . ?
C3 C2 C7 120.8(2) . . ?
C1 C2 C7 119.73(19) . . ?
C13 C14 H14A 109.5 . . ?
C13 C14 H14B 109.5 . . ?
H14A C14 H14B 109.5 . . ?
C13 C14 H14C 109.5 . . ?
H14A C14 H14C 109.5 . . ?
H14B C14 H14C 109.5 . . ?
C56 C58 H58A 109.5 . . ?
C56 C58 H58B 109.5 . . ?
H58A C58 H58B 109.5 . . ?
C56 C58 H58C 109.5 . . ?
H58A C58 H58C 109.5 . . ?
H58B C58 H58C 109.5 . . ?
C5 C4 C3 119.1(2) . . ?
C5 C4 H4 120.4 . . ?
C3 C4 H4 120.4 . . ?
C4 C5 C6 121.6(2) . . ?
C4 C5 H5 119.2 . . ?
C6 C5 H5 119.2 . . ?
C16 C18 H18A 109.5 . . ?
C16 C18 H18B 109.5 . . ?
H18A C18 H18B 109.5 . . ?
C16 C18 H18C 109.5 . . ?
H18A C18 H18C 109.5 . . ?
H18B C18 H18C 109.5 . . ?
C13 C15 H15A 109.5 . . ?
C13 C15 H15B 109.5 . . ?
H15A C15 H15B 109.5 . . ?
C13 C15 H15C 109.5 . . ?
H15A C15 H15C 109.5 . . ?
H15B C15 H15C 109.5 . . ?
C49 C48 C47 117.4(2) . . ?
C49 C48 C53 120.3(2) . . ?
C47 C48 C53 122.3(2) . . ?
C4 C3 C2 121.6(2) . . ?
C4 C3 H3 119.2 . . ?
C2 C3 H3 119.2 . . ?
C37 C38 C39 120.7(2) . . ?
C37 C38 H38 119.6 . . ?
C39 C38 H38 119.6 . . ?
C41 C43 H43A 109.5 . . ?
C41 C43 H43B 109.5 . . ?
H43A C43 H43B 109.5 . . ?
C41 C43 H43C 109.5 . . ?
H43A C43 H43C 109.5 . . ?
H43B C43 H43C 109.5 . . ?
C2 C7 C8 114.2(2) . . ?
C2 C7 C9 110.1(2) . . ?
C8 C7 C9 109.9(2) . . ?
C2 C7 H7 107.5 . . ?
C8 C7 H7 107.5 . . ?
C9 C7 H7 107.5 . . ?
C10 C12 H12A 109.5 . . ?
C10 C12 H12B 109.5 . . ?
H12A C12 H12B 109.5 . . ?
C10 C12 H12C 109.5 . . ?
H12A C12 H12C 109.5 . . ?
H12B C12 H12C 109.5 . . ?
C38 C39 C40 121.3(2) . . ?
C38 C39 H39 119.4 . . ?
C40 C39 H39 119.4 . . ?
C44 C46 H46A 109.5 . . ?
C44 C46 H46B 109.5 . . ?
H46A C46 H46B 109.5 . . ?
C44 C46 H46C 109.5 . . ?
H46A C46 H46C 109.5 . . ?
H46B C46 H46C 109.5 . . ?
C26A C27A C28A 110.8(11) . . ?
C26A C27A H27A 109.5 . . ?
C28A C27A H27A 109.5 . . ?
C26A C27A H27B 109.5 . . ?
C28A C27A H27B 109.5 . . ?
H27A C27A H27B 108.1 . . ?
C50 C49 C48 121.1(2) . . ?
C50 C49 H49 119.5 . . ?
C48 C49 H49 119.5 . . ?
C50 C51 C52 121.2(2) . . ?
C50 C51 H51 119.4 . . ?
C52 C51 H51 119.4 . . ?
C41 C42 H42A 109.5 . . ?
C41 C42 H42B 109.5 . . ?
H42A C42 H42B 109.5 . . ?
C41 C42 H42C 109.5 . . ?
H42A C42 H42C 109.5 . . ?
H42B C42 H42C 109.5 . . ?
C56 C57 H57A 109.5 . . ?
C56 C57 H57B 109.5 . . ?
H57A C57 H57B 109.5 . . ?
C56 C57 H57C 109.5 . . ?
H57A C57 H57C 109.5 . . ?
H57B C57 H57C 109.5 . . ?
C16 C17 H17A 109.5 . . ?
C16 C17 H17B 109.5 . . ?
H17A C17 H17B 109.5 . . ?
C16 C17 H17C 109.5 . . ?
H17A C17 H17C 109.5 . . ?
H17B C17 H17C 109.5 . . ?
C44 C45 H45A 109.5 . . ?
C44 C45 H45B 109.5 . . ?
H45A C45 H45B 109.5 . . ?
C44 C45 H45C 109.5 . . ?
H45A C45 H45C 109.5 . . ?
H45B C45 H45C 109.5 . . ?
C7 C9 H9A 109.5 . . ?
C7 C9 H9B 109.5 . . ?
H9A C9 H9B 109.5 . . ?
C7 C9 H9C 109.5 . . ?
H9A C9 H9C 109.5 . . ?
H9B C9 H9C 109.5 . . ?
C48 C53 C55 111.1(2) . . ?
C48 C53 C54 112.7(3) . . ?
C55 C53 C54 109.4(2) . . ?
C48 C53 H53 107.8 . . ?
C55 C53 H53 107.8 . . ?
C54 C53 H53 107.8 . . ?
C49 C50 C51 120.6(2) . . ?
C49 C50 H50 119.7 . . ?
C51 C50 H50 119.7 . . ?
C10 C11 H11A 109.5 . . ?
C10 C11 H11B 109.5 . . ?
H11A C11 H11B 109.5 . . ?
C10 C11 H11C 109.5 . . ?
H11A C11 H11C 109.5 . . ?
H11B C11 H11C 109.5 . . ?
C26 C31 C30 111.0(3) . . ?
C26 C31 H31A 109.4 . . ?
C30 C31 H31A 109.4 . . ?
C26 C31 H31B 109.4 . . ?
C30 C31 H31B 109.4 . . ?
H31A C31 H31B 108.0 . . ?
C29 C30 C31 112.5(3) . . ?
C29 C30 H30A 109.1 . . ?
C31 C30 H30A 109.1 . . ?
C29 C30 H30B 109.1 . . ?
C31 C30 H30B 109.1 . . ?
H30A C30 H30B 107.8 . . ?
C29 C28 C27 111.3(4) . . ?
C29 C28 H28A 109.4 . . ?
C27 C28 H28A 109.4 . . ?
C29 C28 H28B 109.4 . . ?
C27 C28 H28B 109.4 . . ?
H28A C28 H28B 108.0 . . ?
C7 C8 H8A 109.5 . . ?
C7 C8 H8B 109.5 . . ?
H8A C8 H8B 109.5 . . ?
C7 C8 H8C 109.5 . . ?
H8A C8 H8C 109.5 . . ?
H8B C8 H8C 109.5 . . ?
C30 C29 C28 111.9(3) . . ?
C30 C29 H29A 109.2 . . ?
C28 C29 H29A 109.2 . . ?
C30 C29 H29B 109.2 . . ?
C28 C29 H29B 109.2 . . ?
H29A C29 H29B 107.9 . . ?
C53 C54 H54A 109.5 . . ?
C53 C54 H54B 109.5 . . ?
H54A C54 H54B 109.5 . . ?
C53 C54 H54C 109.5 . . ?
H54A C54 H54C 109.5 . . ?
H54B C54 H54C 109.5 . . ?
C53 C55 H55A 109.5 . . ?
C53 C55 H55B 109.5 . . ?
H55A C55 H55B 109.5 . . ?
C53 C55 H55C 109.5 . . ?
H55A C55 H55C 109.5 . . ?
H55B C55 H55C 109.5 . . ?
C28A C29A C30A 108.2(9) . . ?
C28A C29A H29C 110.1 . . ?
C30A C29A H29C 110.1 . . ?
C28A C29A H29D 110.1 . . ?
C30A C29A H29D 110.1 . . ?
H29C C29A H29D 108.4 . . ?
C26A C31A C30A 113.9(8) . . ?
C26A C31A H31C 108.8 . . ?
C30A C31A H31C 108.8 . . ?
C26A C31A H31D 108.8 . . ?
C30A C31A H31D 108.8 . . ?
H31C C31A H31D 107.7 . . ?
C29A C30A C31A 111.7(8) . . ?
C29A C30A H30C 109.3 . . ?
C31A C30A H30C 109.3 . . ?
C29A C30A H30D 109.3 . . ?
C31A C30A H30D 109.3 . . ?
H30C C30A H30D 107.9 . . ?
C31A C26A C27A 108.0(14) . . ?
C31A C26A P1 111.9(6) . . ?
C27A C26A P1 114.4(8) . . ?
C31A C26A H26A 107.4 . . ?
C27A C26A H26A 107.4 . . ?
P1 C26A H26A 107.4 . . ?
C29A C28A C27A 110.3(15) . . ?
C29A C28A H28C 109.6 . . ?
C27A C28A H28C 109.6 . . ?
C29A C28A H28D 109.6 . . ?
C27A C28A H28D 109.6 . . ?
H28C C28A H28D 108.1 . . ?
C26 C27 C28 112.2(5) . . ?
C26 C27 H27C 109.2 . . ?
C28 C27 H27C 109.2 . . ?
C26 C27 H27D 109.2 . . ?
C28 C27 H27D 109.2 . . ?
H27C C27 H27D 107.9 . . ?

loop_
_geom_bond_atom_site_label_1
_geom_bond_atom_site_label_2
_geom_bond_distance
_geom_bond_site_symmetry_2
_geom_bond_publ_flag
Sn1 N1 2.1378(17) . ?
Sn1 Ni1 2.4303(5) . ?
Sn1 H1 1.83(3) . ?
Ni1 C32 1.962(2) . ?
Ni1 P1 2.1588(7) . ?
Ni1 H1 1.58(3) . ?
P1 C26 1.835(3) . ?
P1 C19 1.864(2) . ?
P1 C20 1.879(2) . ?
P1 C26A 2.000(11) . ?
Si04 N1 1.7315(18) . ?
Si04 C19 1.891(2) . ?
Si04 C13 1.909(2) . ?
Si04 C16 1.910(2) . ?
N2 C32 1.378(3) . ?
N2 C33 1.390(3) . ?
N2 C35 1.454(3) . ?
N1 C1 1.434(3) . ?
N3 C32 1.383(3) . ?
N3 C34 1.389(3) . ?
N3 C47 1.451(3) . ?
C20 C21 1.539(3) . ?
C20 C25 1.541(3) . ?
C20 H20 1.0000 . ?
C33 C34 1.340(3) . ?
C33 H33 0.9500 . ?
C25 C24 1.534(3) . ?
C25 H25A 0.9900 . ?
C25 H25B 0.9900 . ?
C47 C52 1.403(3) . ?
C47 C48 1.410(3) . ?
C34 H34 0.9500 . ?
C1 C6 1.420(3) . ?
C1 C2 1.420(3) . ?
C35 C36 1.399(3) . ?
C35 C40 1.411(3) . ?
C13 C14 1.535(3) . ?
C13 C15 1.538(3) . ?
C13 H13 1.0000 . ?
C6 C5 1.398(3) . ?
C6 C10 1.524(3) . ?
C36 C37 1.402(3) . ?
C36 C41 1.524(3) . ?
C40 C39 1.396(3) . ?
C40 C44 1.522(3) . ?
C52 C51 1.399(3) . ?
C52 C56 1.518(3) . ?
C21 C22 1.540(3) . ?
C21 H21A 0.9900 . ?
C21 H21B 0.9900 . ?
C10 C12 1.527(3) . ?
C10 C11 1.537(3) . ?
C10 H10 1.0000 . ?
C19 H19A 0.9900 . ?
C19 H19B 0.9900 . ?
C24 C23 1.527(3) . ?
C24 H24A 0.9900 . ?
C24 H24B 0.9900 . ?
C16 C18 1.526(4) . ?
C16 C17 1.543(3) . ?
C16 H16 1.0000 . ?
C37 C38 1.381(4) . ?
C37 H37 0.9500 . ?
C56 C58 1.535(3) . ?
C56 C57 1.540(3) . ?
C56 H56 1.0000 . ?
C23 C22 1.525(3) . ?
C23 H23A 0.9900 . ?
C23 H23B 0.9900 . ?
C41 C43 1.526(4) . ?
C41 C42 1.543(3) . ?
C41 H41 1.0000 . ?
C44 C46 1.534(3) . ?
C44 C45 1.536(3) . ?
C44 H44 1.0000 . ?
C26 C27 1.517(5) . ?
C26 C31 1.527(5) . ?
C26 H26 1.0000 . ?
C22 H22A 0.9900 . ?
C22 H22B 0.9900 . ?
C2 C3 1.403(3) . ?
C2 C7 1.508(3) . ?
C14 H14A 0.9800 . ?
C14 H14B 0.9800 . ?
C14 H14C 0.9800 . ?
C58 H58A 0.9800 . ?
C58 H58B 0.9800 . ?
C58 H58C 0.9800 . ?
C4 C5 1.375(4) . ?
C4 C3 1.383(4) . ?
C4 H4 0.9500 . ?
C5 H5 0.9500 . ?
C18 H18A 0.9800 . ?
C18 H18B 0.9800 . ?
C18 H18C 0.9800 . ?
C15 H15A 0.9800 . ?
C15 H15B 0.9800 . ?
C15 H15C 0.9800 . ?
C48 C49 1.396(3) . ?
C48 C53 1.520(4) . ?
C3 H3 0.9500 . ?
C38 C39 1.382(4) . ?
C38 H38 0.9500 . ?
C43 H43A 0.9800 . ?
C43 H43B 0.9800 . ?
C43 H43C 0.9800 . ?
C7 C8 1.536(4) . ?
C7 C9 1.537(4) . ?
C7 H7 1.0000 . ?
C12 H12A 0.9800 . ?
C12 H12B 0.9800 . ?
C12 H12C 0.9800 . ?
C39 H39 0.9500 . ?
C46 H46A 0.9800 . ?
C46 H46B 0.9800 . ?
C46 H46C 0.9800 . ?
C27A C26A 1.522(5) . ?
C27A C28A 1.523(5) . ?
C27A H27A 0.9900 . ?
C27A H27B 0.9900 . ?
C49 C50 1.376(4) . ?
C49 H49 0.9500 . ?
C51 C50 1.380(4) . ?
C51 H51 0.9500 . ?
C42 H42A 0.9800 . ?
C42 H42B 0.9800 . ?
C42 H42C 0.9800 . ?
C57 H57A 0.9800 . ?
C57 H57B 0.9800 . ?
C57 H57C 0.9800 . ?
C17 H17A 0.9800 . ?
C17 H17B 0.9800 . ?
C17 H17C 0.9800 . ?
C45 H45A 0.9800 . ?
C45 H45B 0.9800 . ?
C45 H45C 0.9800 . ?
C9 H9A 0.9800 . ?
C9 H9B 0.9800 . ?
C9 H9C 0.9800 . ?
C53 C55 1.524(5) . ?
C53 C54 1.527(4) . ?
C53 H53 1.0000 . ?
C50 H50 0.9500 . ?
C11 H11A 0.9800 . ?
C11 H11B 0.9800 . ?
C11 H11C 0.9800 . ?
C31 C30 1.542(4) . ?
C31 H31A 0.9900 . ?
C31 H31B 0.9900 . ?
C30 C29 1.511(5) . ?
C30 H30A 0.9900 . ?
C30 H30B 0.9900 . ?
C28 C29 1.516(5) . ?
C28 C27 1.536(6) . ?
C28 H28A 0.9900 . ?
C28 H28B 0.9900 . ?
C8 H8A 0.9800 . ?
C8 H8B 0.9800 . ?
C8 H8C 0.9800 . ?
C29 H29A 0.9900 . ?
C29 H29B 0.9900 . ?
C54 H54A 0.9800 . ?
C54 H54B 0.9800 . ?
C54 H54C 0.9800 . ?
C55 H55A 0.9800 . ?
C55 H55B 0.9800 . ?
C55 H55C 0.9800 . ?
C29A C28A 1.516(5) . ?
C29A C30A 1.517(5) . ?
C29A H29C 0.9900 . ?
C29A H29D 0.9900 . ?
C31A C26A 1.517(5) . ?
C31A C30A 1.519(5) . ?
C31A H31C 0.9900 . ?
C31A H31D 0.9900 . ?
C30A H30C 0.9900 . ?
C30A H30D 0.9900 . ?
C26A H26A 1.0000 . ?
C28A H28C 0.9900 . ?
C28A H28D 0.9900 . ?
C27 H27C 0.9900 . ?
C27 H27D 0.9900 . ?
